data_2241981
loop_
_publ_author_name
'Mohamed, Shaaban K.'
'Marzouk, Adel A.'
'Albayati, Mustafa R.'
'Abdelhamid, Antar A.'
'Simpson, Jim'

_publ_section_title
;
 Crystal structure of
 1-[2-(4-chlorophenyl)-4,5-diphenyl-1<i>H</i>-imidazol-1-yl]propan-2-ol
;
_journal_coeditor_code HG5480
_journal_issue 1
_journal_name_full 'Acta Crystallographica Section E'
_journal_page_first 59
_journal_page_last 62
_journal_paper_doi 10.1107/S2056989016019332
_journal_volume 73
_journal_year 2017
_chemical_formula_iupac 'C24 H21 Cl N2 O'
_chemical_formula_moiety 'C24 H21 Cl N2 O'
_chemical_formula_sum 'C24 H21 Cl N2 O'
_chemical_formula_weight 388.88
_chemical_name_systematic
;
1-[2-(4-Chlorophenyl)-4,5-diphenyl-1<i>H</i>-imidazol-1-yl]propan-2-ol
;
_space_group_crystal_system triclinic
_space_group_IT_number 2
_space_group_name_Hall '-P 1'
_space_group_name_H-M_alt 'P -1'
_symmetry_space_group_name_Hall '-P 1'
_symmetry_space_group_name_H-M 'P -1'
_atom_sites_solution_hydrogens mixed
_audit_creation_method SHELXL-2014/7
_cell_angle_alpha 90.297(3)
_cell_angle_beta 98.481(4)
_cell_angle_gamma 110.480(5)
_cell_formula_units_Z 4
_cell_length_a 12.0235(8)
_cell_length_b 13.4263(7)
_cell_length_c 13.6588(4)
_cell_measurement_reflns_used 8456
_cell_measurement_temperature 100(2)
_cell_measurement_theta_max 76.0160
_cell_measurement_theta_min 3.2640
_cell_volume 2039.2(2)
_computing_cell_refinement
;
CrysAlis PRO (Agilent (2014)
;
_computing_data_collection
;
CrysAlis PRO (Agilent (2014)
;
_computing_data_reduction
;
CrysAlis PRO (Agilent (2014)
;
_computing_molecular_graphics
;
Mercury (Macrae <i>et al.</i>, 2008)
;
_computing_publication_material
;
SHELXL2014 (Sheldrick, 2015), enCIFer (Allen <i>et al.</i>,
2004),
PLATON (Spek, 2009), publCIF (Westrip 2010) and WinGX (Farrugia
2012)
;
_computing_structure_refinement
;
SHELXL2014 (Sheldrick, 2015) and <i>TITAN2000</i> (Hunter & Simpson,
1999)
;
_computing_structure_solution
;
SHELXS2013 (Sheldrick, 2008)
;
_diffrn_ambient_temperature 100(2)
_diffrn_detector_area_resol_mean 10.3449
_diffrn_measured_fraction_theta_full 0.999
_diffrn_measured_fraction_theta_max 0.983
_diffrn_measurement_device 'four-circle diffractometer'
_diffrn_measurement_device_type 'Agilent SuperNova Dual Source diffractometer with an Atlas detector'
_diffrn_measurement_method '\w scans'
_diffrn_radiation_monochromator mirror
_diffrn_radiation_type CuK\a
_diffrn_radiation_wavelength 1.54184
_diffrn_reflns_av_R_equivalents 0.0459
_diffrn_reflns_limit_h_max 15
_diffrn_reflns_limit_h_min -14
_diffrn_reflns_limit_k_max 16
_diffrn_reflns_limit_k_min -16
_diffrn_reflns_limit_l_max 17
_diffrn_reflns_limit_l_min -16
_diffrn_reflns_number 20056
_diffrn_reflns_theta_full 67.684
_diffrn_reflns_theta_max 76.489
_diffrn_reflns_theta_min 3.278
_exptl_absorpt_coefficient_mu 1.777
_exptl_absorpt_correction_T_max 0.958
_exptl_absorpt_correction_T_min 0.929
_exptl_absorpt_correction_type gaussian
_exptl_absorpt_process_details
;
(CrysAlis PRO; Agilent, 2014)
;
_exptl_crystal_colour colourless
_exptl_crystal_density_diffrn 1.267
_exptl_crystal_density_method 'not measured'
_exptl_crystal_description block
_exptl_crystal_F_000 816
_exptl_crystal_size_max 0.261
_exptl_crystal_size_mid 0.167
_exptl_crystal_size_min 0.118
_refine_diff_density_max 0.608
_refine_diff_density_min -0.380
_refine_ls_extinction_method none
_refine_ls_goodness_of_fit_ref 1.092
_refine_ls_hydrogen_treatment mixed
_refine_ls_matrix_type full
_refine_ls_number_parameters 513
_refine_ls_number_reflns 8427
_refine_ls_number_restraints 0
_refine_ls_restrained_S_all 1.092
_refine_ls_R_factor_all 0.0823
_refine_ls_R_factor_gt 0.0711
_refine_ls_shift/su_max 0.000
_refine_ls_shift/su_mean 0.000
_refine_ls_structure_factor_coef Fsqd
_refine_ls_weighting_details 'w=1/[\s^2^(Fo^2^)+(0.0644P)^2^+4.0157P] where P=(Fo^2^+2Fc^2^)/3'
_refine_ls_weighting_scheme calc
_refine_ls_wR_factor_gt 0.1808
_refine_ls_wR_factor_ref 0.1877
_reflns_number_gt 7077
_reflns_number_total 8427
_reflns_threshold_expression 'I > 2\s(I)'
_cod_data_source_file hg5480sup1.cif
_cod_data_source_block I
_cod_original_cell_volume 2039.16(19)
_cod_database_code 2241981
_shelx_space_group_comment
;
The symmetry employed for this shelxl refinement is uniquely defined
by the following loop, which should always be used as a source of
symmetry information in preference to the above space-group names.
They are only intended as comments.
;
_shelx_estimated_absorpt_t_min 0.654
_shelx_estimated_absorpt_t_max 0.818

loop_
_space_group_symop_operation_xyz
'x, y, z'
'-x, -y, -z'

loop_
_atom_site_type_symbol
_atom_site_label
_atom_site_fract_x
_atom_site_fract_y
_atom_site_fract_z
_atom_site_U_iso_or_equiv
_atom_site_adp_type
_atom_site_calc_flag
_atom_site_occupancy
N N11 0.4623(2) 0.81917(18) 0.10692(17) 0.0206(5) Uani d 1
C C111 0.3879(3) 0.7109(2) 0.0663(2) 0.0217(6) Uani d 1
H H11A 0.3799 0.7087 -0.0069 0.026 Uiso calc 1
H H11B 0.3065 0.6925 0.0840 0.026 Uiso calc 1
C C112 0.4415(3) 0.6284(2) 0.1053(2) 0.0229(6) Uani d 1
H H112 0.5267 0.6510 0.0934 0.027 Uiso calc 1
O O112 0.4398(2) 0.62826(17) 0.20851(15) 0.0244(4) Uani d 1
H H12O 0.450(4) 0.577(4) 0.233(3) 0.037 Uiso d 1
C C113 0.3704(3) 0.5195(2) 0.0524(2) 0.0306(7) Uani d 1
H H11C 0.4005 0.4661 0.0832 0.046 Uiso calc 1
H H11D 0.3800 0.5220 -0.0177 0.046 Uiso calc 1
H H11E 0.2851 0.5004 0.0576 0.046 Uiso calc 1
C C12 0.4413(3) 0.8817(2) 0.1760(2) 0.0204(5) Uani d 1
C C121 0.3326(3) 0.8574(2) 0.2233(2) 0.0225(6) Uani d 1
C C122 0.2886(3) 0.9401(2) 0.2337(2) 0.0254(6) Uani d 1
H H122 0.3273 1.0071 0.2084 0.030 Uiso calc 1
C C123 0.1899(3) 0.9258(3) 0.2803(2) 0.0294(6) Uani d 1
H H123 0.1604 0.9821 0.2865 0.035 Uiso calc 1
C C124 0.1348(3) 0.8281(3) 0.3175(2) 0.0297(7) Uani d 1
Cl Cl14 0.01324(8) 0.81097(7) 0.37944(7) 0.0422(2) Uani d 1
C C125 0.1763(3) 0.7448(2) 0.3090(2) 0.0303(7) Uani d 1
H H125 0.1376 0.6783 0.3351 0.036 Uiso calc 1
C C126 0.2752(3) 0.7594(2) 0.2616(2) 0.0252(6) Uani d 1
H H126 0.3040 0.7026 0.2552 0.030 Uiso calc 1
N N13 0.5298(2) 0.97600(19) 0.19205(18) 0.0221(5) Uani d 1
C C14 0.6116(3) 0.9743(2) 0.1323(2) 0.0215(6) Uani d 1
C C141 0.7228(3) 1.0659(2) 0.1281(2) 0.0219(6) Uani d 1
C C142 0.7583(3) 1.0951(2) 0.0365(2) 0.0258(6) Uani d 1
H H142 0.7095 1.0569 -0.0225 0.031 Uiso calc 1
C C143 0.8643(3) 1.1796(2) 0.0304(2) 0.0291(6) Uani d 1
H H143 0.8868 1.1994 -0.0325 0.035 Uiso calc 1
C C144 0.9373(3) 1.2353(2) 0.1166(3) 0.0295(7) Uani d 1
H H144 1.0106 1.2921 0.1130 0.035 Uiso calc 1
C C145 0.9017(3) 1.2068(2) 0.2084(2) 0.0287(6) Uani d 1
H H145 0.9507 1.2449 0.2675 0.034 Uiso calc 1
C C146 0.7951(3) 1.1232(2) 0.2139(2) 0.0261(6) Uani d 1
H H146 0.7712 1.1048 0.2767 0.031 Uiso calc 1
C C15 0.5722(3) 0.8776(2) 0.0793(2) 0.0208(5) Uani d 1
C C151 0.6323(3) 0.8381(2) 0.0091(2) 0.0216(6) Uani d 1
C C152 0.5807(3) 0.8094(2) -0.0905(2) 0.0233(6) Uani d 1
H H152 0.5031 0.8113 -0.1141 0.028 Uiso calc 1
C C153 0.6438(3) 0.7782(2) -0.1547(2) 0.0268(6) Uani d 1
H H153 0.6087 0.7584 -0.2222 0.032 Uiso calc 1
C C154 0.7570(3) 0.7758(3) -0.1214(3) 0.0317(7) Uani d 1
H H154 0.7992 0.7541 -0.1658 0.038 Uiso calc 1
C C155 0.8089(3) 0.8048(3) -0.0231(3) 0.0335(7) Uani d 1
H H155 0.8869 0.8035 -0.0004 0.040 Uiso calc 1
C C156 0.7470(3) 0.8359(3) 0.0423(2) 0.0269(6) Uani d 1
H H156 0.7828 0.8557 0.1097 0.032 Uiso calc 1
N N21 0.4612(2) 0.65591(18) 0.60387(18) 0.0214(5) Uani d 1
C C211 0.3840(3) 0.7139(2) 0.5615(2) 0.0234(6) Uani d 1
H H21A 0.3028 0.6797 0.5792 0.028 Uiso calc 1
H H21B 0.3761 0.7086 0.4883 0.028 Uiso calc 1
C C212 0.4327(3) 0.8315(2) 0.5977(2) 0.0267(6) Uani d 1
H H212 0.5178 0.8643 0.5859 0.032 Uiso calc 1
O O212 0.4308(2) 0.83421(17) 0.70054(16) 0.0261(4) Uani d 1
H H22O 0.448(4) 0.895(4) 0.723(3) 0.039 Uiso d 1
C C213 0.3580(4) 0.8907(3) 0.5418(3) 0.0343(7) Uani d 1
H H21C 0.2734 0.8558 0.5490 0.051 Uiso calc 1
H H21D 0.3658 0.8898 0.4714 0.051 Uiso calc 1
H H21E 0.3868 0.9646 0.5691 0.051 Uiso calc 1
C C22 0.4392(3) 0.5779(2) 0.6698(2) 0.0209(5) Uani d 1
C C221 0.3353(3) 0.5378(2) 0.7228(2) 0.0226(6) Uani d 1
C C222 0.2854(3) 0.6057(2) 0.7629(2) 0.0233(6) Uani d 1
H H222 0.3134 0.6794 0.7510 0.028 Uiso calc 1
C C223 0.1948(3) 0.5652(2) 0.8201(2) 0.0260(6) Uani d 1
H H223 0.1613 0.6112 0.8477 0.031 Uiso calc 1
C C224 0.1539(3) 0.4582(3) 0.8365(2) 0.0278(6) Uani d 1
Cl Cl24 0.04309(7) 0.40905(7) 0.91146(6) 0.0352(2) Uani d 1
C C225 0.2008(3) 0.3891(2) 0.7968(2) 0.0279(6) Uani d 1
H H225 0.1714 0.3154 0.8082 0.034 Uiso calc 1
C C226 0.2911(3) 0.4297(2) 0.7401(2) 0.0257(6) Uani d 1
H H226 0.3238 0.3830 0.7125 0.031 Uiso calc 1
N N23 0.5282(2) 0.53968(19) 0.68408(18) 0.0223(5) Uani d 1
C C24 0.6107(3) 0.5952(2) 0.6257(2) 0.0218(6) Uani d 1
C C241 0.7235(3) 0.5762(2) 0.6227(2) 0.0243(6) Uani d 1
C C242 0.7849(3) 0.5493(2) 0.7075(2) 0.0254(6) Uani d 1
H H242 0.7522 0.5411 0.7674 0.031 Uiso calc 1
C C243 0.8928(3) 0.5345(2) 0.7052(3) 0.0296(7) Uani d 1
H H243 0.9330 0.5154 0.7632 0.036 Uiso calc 1
C C244 0.9431(3) 0.5475(3) 0.6176(3) 0.0327(7) Uani d 1
H H244 1.0184 0.5396 0.6165 0.039 Uiso calc 1
C C245 0.8820(3) 0.5719(3) 0.5334(3) 0.0356(8) Uani d 1
H H245 0.9147 0.5794 0.4734 0.043 Uiso calc 1
C C246 0.7726(3) 0.5858(3) 0.5351(2) 0.0295(7) Uani d 1
H H246 0.7310 0.6019 0.4762 0.035 Uiso calc 1
C C25 0.5715(3) 0.6682(2) 0.5762(2) 0.0218(6) Uani d 1
C C251 0.6349(3) 0.7504(2) 0.5120(2) 0.0229(6) Uani d 1
C C252 0.7451(3) 0.8269(2) 0.5516(2) 0.0276(6) Uani d 1
H H252 0.7752 0.8286 0.6201 0.033 Uiso calc 1
C C253 0.8116(3) 0.9009(3) 0.4924(3) 0.0342(7) Uani d 1
H H253 0.8868 0.9528 0.5202 0.041 Uiso calc 1
C C254 0.7675(3) 0.8988(3) 0.3917(3) 0.0341(7) Uani d 1
H H254 0.8130 0.9488 0.3506 0.041 Uiso calc 1
C C255 0.6571(3) 0.8234(3) 0.3518(2) 0.0307(7) Uani d 1
H H255 0.6269 0.8224 0.2834 0.037 Uiso calc 1
C C256 0.5905(3) 0.7494(2) 0.4111(2) 0.0263(6) Uani d 1
H H256 0.5149 0.6982 0.3833 0.032 Uiso calc 1

loop_
_atom_site_aniso_label
_atom_site_aniso_U_11
_atom_site_aniso_U_22
_atom_site_aniso_U_33
_atom_site_aniso_U_12
_atom_site_aniso_U_13
_atom_site_aniso_U_23
N11 0.0264(12) 0.0161(11) 0.0195(11) 0.0071(9) 0.0054(9) 0.0044(9)
C111 0.0261(14) 0.0165(12) 0.0216(13) 0.0065(11) 0.0038(11) 0.0033(10)
C112 0.0298(15) 0.0190(13) 0.0211(14) 0.0095(11) 0.0060(11) 0.0047(11)
O112 0.0364(12) 0.0204(10) 0.0198(10) 0.0138(9) 0.0052(8) 0.0065(8)
C113 0.0407(18) 0.0206(14) 0.0297(16) 0.0099(13) 0.0058(13) 0.0019(12)
C12 0.0253(14) 0.0176(12) 0.0197(13) 0.0085(11) 0.0059(10) 0.0063(10)
C121 0.0270(14) 0.0218(13) 0.0199(13) 0.0088(11) 0.0066(11) 0.0036(11)
C122 0.0339(16) 0.0181(13) 0.0263(15) 0.0101(12) 0.0088(12) 0.0045(11)
C123 0.0307(16) 0.0251(15) 0.0355(17) 0.0120(12) 0.0099(13) 0.0005(13)
C124 0.0296(16) 0.0277(15) 0.0316(16) 0.0064(12) 0.0137(13) -0.0014(12)
Cl14 0.0359(4) 0.0339(4) 0.0567(6) 0.0050(3) 0.0257(4) -0.0047(4)
C125 0.0360(17) 0.0204(14) 0.0335(17) 0.0057(12) 0.0126(13) 0.0024(12)
C126 0.0301(15) 0.0190(13) 0.0276(15) 0.0081(11) 0.0093(12) 0.0037(11)
N13 0.0290(13) 0.0195(11) 0.0202(11) 0.0101(10) 0.0075(9) 0.0041(9)
C14 0.0291(15) 0.0195(13) 0.0183(13) 0.0104(11) 0.0065(11) 0.0063(10)
C141 0.0265(14) 0.0184(13) 0.0243(14) 0.0110(11) 0.0077(11) 0.0065(11)
C142 0.0308(15) 0.0227(14) 0.0254(15) 0.0098(12) 0.0075(12) 0.0081(11)
C143 0.0339(16) 0.0244(14) 0.0318(16) 0.0098(13) 0.0148(13) 0.0110(12)
C144 0.0304(16) 0.0174(13) 0.0411(18) 0.0069(12) 0.0106(13) 0.0074(12)
C145 0.0312(16) 0.0212(14) 0.0334(17) 0.0087(12) 0.0056(13) 0.0009(12)
C146 0.0350(16) 0.0220(14) 0.0236(14) 0.0115(12) 0.0078(12) 0.0038(11)
C15 0.0251(14) 0.0186(13) 0.0204(13) 0.0087(11) 0.0065(11) 0.0065(10)
C151 0.0292(14) 0.0155(12) 0.0223(14) 0.0088(11) 0.0093(11) 0.0056(10)
C152 0.0300(15) 0.0187(13) 0.0228(14) 0.0090(11) 0.0077(11) 0.0058(11)
C153 0.0378(17) 0.0218(14) 0.0212(14) 0.0094(12) 0.0090(12) 0.0027(11)
C154 0.0410(18) 0.0295(16) 0.0319(17) 0.0173(14) 0.0156(14) 0.0032(13)
C155 0.0331(17) 0.0410(18) 0.0330(17) 0.0203(15) 0.0075(13) 0.0014(14)
C156 0.0312(16) 0.0299(15) 0.0229(14) 0.0143(13) 0.0058(12) 0.0046(12)
N21 0.0289(13) 0.0165(11) 0.0205(11) 0.0101(9) 0.0043(9) 0.0034(9)
C211 0.0296(15) 0.0228(14) 0.0202(13) 0.0130(12) 0.0025(11) 0.0052(11)
C212 0.0361(16) 0.0235(14) 0.0238(15) 0.0136(12) 0.0076(12) 0.0063(11)
O212 0.0387(12) 0.0171(10) 0.0235(10) 0.0103(9) 0.0067(9) 0.0032(8)
C213 0.051(2) 0.0293(16) 0.0306(17) 0.0239(15) 0.0081(15) 0.0063(13)
C22 0.0269(14) 0.0157(12) 0.0193(13) 0.0070(11) 0.0030(11) 0.0016(10)
C221 0.0281(14) 0.0202(13) 0.0196(13) 0.0085(11) 0.0039(11) 0.0062(10)
C222 0.0286(15) 0.0198(13) 0.0233(14) 0.0105(11) 0.0050(11) 0.0059(11)
C223 0.0282(15) 0.0269(15) 0.0260(15) 0.0130(12) 0.0059(12) 0.0072(12)
C224 0.0273(15) 0.0289(15) 0.0268(15) 0.0080(12) 0.0080(12) 0.0113(12)
Cl24 0.0329(4) 0.0368(4) 0.0394(4) 0.0123(3) 0.0157(3) 0.0182(3)
C225 0.0339(16) 0.0198(14) 0.0290(15) 0.0077(12) 0.0059(12) 0.0078(11)
C226 0.0341(16) 0.0193(13) 0.0257(15) 0.0120(12) 0.0046(12) 0.0043(11)
N23 0.0304(13) 0.0182(11) 0.0208(12) 0.0106(10) 0.0065(10) 0.0058(9)
C24 0.0303(15) 0.0186(13) 0.0180(13) 0.0101(11) 0.0048(11) 0.0031(10)
C241 0.0299(15) 0.0177(13) 0.0271(15) 0.0093(11) 0.0080(12) 0.0055(11)
C242 0.0287(15) 0.0206(13) 0.0293(15) 0.0102(11) 0.0079(12) 0.0081(11)
C243 0.0291(16) 0.0205(14) 0.0392(18) 0.0087(12) 0.0054(13) 0.0048(12)
C244 0.0313(16) 0.0236(15) 0.049(2) 0.0151(13) 0.0103(14) -0.0058(14)
C245 0.045(2) 0.0314(17) 0.0376(18) 0.0164(15) 0.0217(15) 0.0055(14)
C246 0.0420(18) 0.0286(15) 0.0254(15) 0.0191(14) 0.0118(13) 0.0056(12)
C25 0.0275(14) 0.0186(13) 0.0203(13) 0.0090(11) 0.0047(11) 0.0017(10)
C251 0.0308(15) 0.0201(13) 0.0224(14) 0.0132(11) 0.0076(11) 0.0062(11)
C252 0.0346(16) 0.0252(14) 0.0252(15) 0.0122(13) 0.0068(12) 0.0042(12)
C253 0.0353(17) 0.0254(15) 0.0439(19) 0.0091(13) 0.0164(15) 0.0075(14)
C254 0.0447(19) 0.0304(16) 0.0388(18) 0.0208(15) 0.0231(15) 0.0181(14)
C255 0.0454(19) 0.0328(16) 0.0238(15) 0.0238(15) 0.0112(13) 0.0127(13)
C256 0.0370(17) 0.0269(14) 0.0208(14) 0.0171(13) 0.0082(12) 0.0051(11)

loop_
_atom_type_symbol
_atom_type_description
_atom_type_scat_dispersion_real
_atom_type_scat_dispersion_imag
_atom_type_scat_source
C C 0.0181 0.0091 'International Tables Vol C Tables 4.2.6.8 and 6.1.1.4'
H H 0.0000 0.0000 'International Tables Vol C Tables 4.2.6.8 and 6.1.1.4'
N N 0.0311 0.0180 'International Tables Vol C Tables 4.2.6.8 and 6.1.1.4'
Cl Cl 0.3639 0.7018 'International Tables Vol C Tables 4.2.6.8 and 6.1.1.4'
O O 0.0492 0.0322 'International Tables Vol C Tables 4.2.6.8 and 6.1.1.4'

loop_
_geom_angle_atom_site_label_1
_geom_angle_atom_site_label_2
_geom_angle_atom_site_label_3
_geom_angle
C12 N11 C15 106.9(2)
C12 N11 C111 129.2(2)
C15 N11 C111 123.9(2)
N11 C111 C112 112.1(2)
N11 C111 H11A 109.2
C112 C111 H11A 109.2
N11 C111 H11B 109.2
C112 C111 H11B 109.2
H11A C111 H11B 107.9
O112 C112 C113 112.5(2)
O112 C112 C111 106.4(2)
C113 C112 C111 110.6(3)
O112 C112 H112 109.1
C113 C112 H112 109.1
C111 C112 H112 109.1
C112 O112 H12O 113(3)
C112 C113 H11C 109.5
C112 C113 H11D 109.5
H11C C113 H11D 109.5
C112 C113 H11E 109.5
H11C C113 H11E 109.5
H11D C113 H11E 109.5
N13 C12 N11 111.0(2)
N13 C12 C121 121.5(3)
N11 C12 C121 127.3(3)
C126 C121 C122 118.7(3)
C126 C121 C12 124.1(3)
C122 C121 C12 117.0(3)
C123 C122 C121 121.1(3)
C123 C122 H122 119.5
C121 C122 H122 119.5
C122 C123 C124 119.0(3)
C122 C123 H123 120.5
C124 C123 H123 120.5
C123 C124 C125 121.4(3)
C123 C124 Cl14 119.2(3)
C125 C124 Cl14 119.4(2)
C124 C125 C126 119.3(3)
C124 C125 H125 120.3
C126 C125 H125 120.3
C125 C126 C121 120.4(3)
C125 C126 H126 119.8
C121 C126 H126 119.8
C12 N13 C14 106.3(2)
N13 C14 C15 109.8(3)
N13 C14 C141 122.7(3)
C15 C14 C141 127.5(3)
C146 C141 C142 118.9(3)
C146 C141 C14 121.5(3)
C142 C141 C14 119.6(3)
C143 C142 C141 120.9(3)
C143 C142 H142 119.6
C141 C142 H142 119.6
C142 C143 C144 120.0(3)
C142 C143 H143 120.0
C144 C143 H143 120.0
C143 C144 C145 119.3(3)
C143 C144 H144 120.3
C145 C144 H144 120.3
C146 C145 C144 120.4(3)
C146 C145 H145 119.8
C144 C145 H145 119.8
C145 C146 C141 120.5(3)
C145 C146 H146 119.7
C141 C146 H146 119.7
C14 C15 N11 106.0(2)
C14 C15 C151 129.1(3)
N11 C15 C151 124.9(3)
C156 C151 C152 119.5(3)
C156 C151 C15 118.6(3)
C152 C151 C15 121.8(3)
C153 C152 C151 119.6(3)
C153 C152 H152 120.2
C151 C152 H152 120.2
C154 C153 C152 120.7(3)
C154 C153 H153 119.7
C152 C153 H153 119.7
C153 C154 C155 120.0(3)
C153 C154 H154 120.0
C155 C154 H154 120.0
C154 C155 C156 120.2(3)
C154 C155 H155 119.9
C156 C155 H155 119.9
C155 C156 C151 120.1(3)
C155 C156 H156 120.0
C151 C156 H156 120.0
C22 N21 C25 107.0(2)
C22 N21 C211 129.2(3)
C25 N21 C211 123.6(2)
N21 C211 C212 112.9(2)
N21 C211 H21A 109.0
C212 C211 H21A 109.0
N21 C211 H21B 109.0
C212 C211 H21B 109.0
H21A C211 H21B 107.8
O212 C212 C213 112.7(3)
O212 C212 C211 106.5(2)
C213 C212 C211 110.5(3)
O212 C212 H212 109.0
C213 C212 H212 109.0
C211 C212 H212 109.0
C212 O212 H22O 111(3)
C212 C213 H21C 109.5
C212 C213 H21D 109.5
H21C C213 H21D 109.5
C212 C213 H21E 109.5
H21C C213 H21E 109.5
H21D C213 H21E 109.5
N23 C22 N21 110.8(3)
N23 C22 C221 121.3(2)
N21 C22 C221 127.9(3)
C226 C221 C222 118.8(3)
C226 C221 C22 118.7(3)
C222 C221 C22 122.3(3)
C223 C222 C221 119.9(3)
C223 C222 H222 120.0
C221 C222 H222 120.0
C224 C223 C222 119.8(3)
C224 C223 H223 120.1
C222 C223 H223 120.1
C223 C224 C225 121.4(3)
C223 C224 Cl24 119.3(3)
C225 C224 Cl24 119.3(2)
C226 C225 C224 118.7(3)
C226 C225 H225 120.7
C224 C225 H225 120.7
C225 C226 C221 121.3(3)
C225 C226 H226 119.3
C221 C226 H226 119.3
C22 N23 C24 106.4(2)
C25 C24 N23 109.7(3)
C25 C24 C241 127.9(3)
N23 C24 C241 122.5(2)
C242 C241 C246 118.4(3)
C242 C241 C24 120.9(3)
C246 C241 C24 120.7(3)
C243 C242 C241 120.8(3)
C243 C242 H242 119.6
C241 C242 H242 119.6
C242 C243 C244 120.3(3)
C242 C243 H243 119.8
C244 C243 H243 119.8
C245 C244 C243 119.1(3)
C245 C244 H244 120.4
C243 C244 H244 120.4
C244 C245 C246 120.7(3)
C244 C245 H245 119.7
C246 C245 H245 119.7
C245 C246 C241 120.6(3)
C245 C246 H246 119.7
C241 C246 H246 119.7
C24 C25 N21 106.1(2)
C24 C25 C251 128.5(3)
N21 C25 C251 125.3(3)
C252 C251 C256 119.1(3)
C252 C251 C25 119.0(3)
C256 C251 C25 121.8(3)
C253 C252 C251 121.0(3)
C253 C252 H252 119.5
C251 C252 H252 119.5
C252 C253 C254 119.6(3)
C252 C253 H253 120.2
C254 C253 H253 120.2
C255 C254 C253 119.8(3)
C255 C254 H254 120.1
C253 C254 H254 120.1
C254 C255 C256 120.5(3)
C254 C255 H255 119.7
C256 C255 H255 119.7
C255 C256 C251 120.0(3)
C255 C256 H256 120.0
C251 C256 H256 120.0

loop_
_geom_bond_atom_site_label_1
_geom_bond_atom_site_label_2
_geom_bond_distance
N11 C12 1.368(4)
N11 C15 1.388(4)
N11 C111 1.469(4)
C111 C112 1.525(4)
C111 H11A 0.9900
C111 H11B 0.9900
C112 O112 1.413(3)
C112 C113 1.524(4)
C112 H112 1.0000
O112 H12O 0.80(5)
C113 H11C 0.9800
C113 H11D 0.9800
C113 H11E 0.9800
C12 N13 1.330(4)
C12 C121 1.477(4)
C121 C126 1.399(4)
C121 C122 1.402(4)
C122 C123 1.383(4)
C122 H122 0.9500
C123 C124 1.384(5)
C123 H123 0.9500
C124 C125 1.386(5)
C124 Cl14 1.743(3)
C125 C126 1.391(4)
C125 H125 0.9500
C126 H126 0.9500
N13 C14 1.373(4)
C14 C15 1.376(4)
C14 C141 1.476(4)
C141 C146 1.394(4)
C141 C142 1.395(4)
C142 C143 1.393(4)
C142 H142 0.9500
C143 C144 1.395(5)
C143 H143 0.9500
C144 C145 1.396(5)
C144 H144 0.9500
C145 C146 1.391(4)
C145 H145 0.9500
C146 H146 0.9500
C15 C151 1.480(4)
C151 C156 1.397(4)
C151 C152 1.401(4)
C152 C153 1.391(4)
C152 H152 0.9500
C153 C154 1.382(5)
C153 H153 0.9500
C154 C155 1.386(5)
C154 H154 0.9500
C155 C156 1.392(4)
C155 H155 0.9500
C156 H156 0.9500
N21 C22 1.365(4)
N21 C25 1.388(4)
N21 C211 1.468(4)
C211 C212 1.530(4)
C211 H21A 0.9900
C211 H21B 0.9900
C212 O212 1.408(4)
C212 C213 1.525(4)
C212 H212 1.0000
O212 H22O 0.82(5)
C213 H21C 0.9800
C213 H21D 0.9800
C213 H21E 0.9800
C22 N23 1.330(4)
C22 C221 1.475(4)
C221 C226 1.396(4)
C221 C222 1.402(4)
C222 C223 1.390(4)
C222 H222 0.9500
C223 C224 1.378(4)
C223 H223 0.9500
C224 C225 1.387(5)
C224 Cl24 1.747(3)
C225 C226 1.383(4)
C225 H225 0.9500
C226 H226 0.9500
N23 C24 1.377(4)
C24 C25 1.370(4)
C24 C241 1.471(4)
C241 C242 1.398(4)
C241 C246 1.398(4)
C242 C243 1.384(4)
C242 H242 0.9500
C243 C244 1.403(5)
C243 H243 0.9500
C244 C245 1.376(5)
C244 H244 0.9500
C245 C246 1.396(5)
C245 H245 0.9500
C246 H246 0.9500
C25 C251 1.478(4)
C251 C252 1.390(5)
C251 C256 1.401(4)
C252 C253 1.387(4)
C252 H252 0.9500
C253 C254 1.395(5)
C253 H253 0.9500
C254 C255 1.387(5)
C254 H254 0.9500
C255 C256 1.388(4)
C255 H255 0.9500
C256 H256 0.9500

loop_
_geom_hbond_atom_site_label_D
_geom_hbond_atom_site_label_H
_geom_hbond_atom_site_label_A
_geom_hbond_site_symmetry_A
_geom_hbond_distance_DH
_geom_hbond_distance_HA
_geom_hbond_distance_DA
_geom_hbond_angle_DHA
O112 H12O N23 2_666 0.80(5) 2.01(5) 2.804(3) 170(4)
O212 H22O N13 2_676 0.82(5) 1.99(5) 2.790(3) 165(4)
C152 H152 O212 1_554 0.95 2.61 3.227(4) 123
C256 H256 O112 . 0.95 2.48 3.162(4) 129
C242 H242 O112 2_666 0.95 2.68 3.277(4) 122
C243 H243 Cl24 1_655 0.95 2.91 3.836(3) 166
C113 H11D Cg6 1_554 0.98 2.96 3.778(3) 142
C153 H153 Cg5 1_554 0.95 2.65 3.495(3) 148
C213 H21D Cg2 . 0.98 2.91 3.745(4) 144
C255 H255 Cg1 . 0.95 2.65 3.505(3) 149

loop_
_geom_torsion_atom_site_label_1
_geom_torsion_atom_site_label_2
_geom_torsion_atom_site_label_3
_geom_torsion_atom_site_label_4
_geom_torsion
C12 N11 C111 C112 -107.3(3)
C15 N11 C111 C112 72.6(3)
N11 C111 C112 O112 64.4(3)
N11 C111 C112 C113 -173.2(2)
C15 N11 C12 N13 1.1(3)
C111 N11 C12 N13 -179.0(3)
C15 N11 C12 C121 176.0(3)
C111 N11 C12 C121 -4.1(5)
N13 C12 C121 C126 -140.0(3)
N11 C12 C121 C126 45.6(5)
N13 C12 C121 C122 37.1(4)
N11 C12 C121 C122 -137.3(3)
C126 C121 C122 C123 -0.5(5)
C12 C121 C122 C123 -177.7(3)
C121 C122 C123 C124 0.5(5)
C122 C123 C124 C125 -0.2(5)
C122 C123 C124 Cl14 178.1(3)
C123 C124 C125 C126 -0.2(5)
Cl14 C124 C125 C126 -178.5(3)
C124 C125 C126 C121 0.2(5)
C122 C121 C126 C125 0.1(5)
C12 C121 C126 C125 177.1(3)
N11 C12 N13 C14 -0.6(3)
C121 C12 N13 C14 -175.9(3)
C12 N13 C14 C15 0.0(3)
C12 N13 C14 C141 179.2(3)
N13 C14 C141 C146 44.4(4)
C15 C14 C141 C146 -136.5(3)
N13 C14 C141 C142 -136.9(3)
C15 C14 C141 C142 42.2(4)
C146 C141 C142 C143 0.3(4)
C14 C141 C142 C143 -178.4(3)
C141 C142 C143 C144 0.9(5)
C142 C143 C144 C145 -1.3(5)
C143 C144 C145 C146 0.6(5)
C144 C145 C146 C141 0.6(5)
C142 C141 C146 C145 -1.0(4)
C14 C141 C146 C145 177.7(3)
N13 C14 C15 N11 0.7(3)
C141 C14 C15 N11 -178.6(3)
N13 C14 C15 C151 -177.3(3)
C141 C14 C15 C151 3.5(5)
C12 N11 C15 C14 -1.0(3)
C111 N11 C15 C14 179.0(2)
C12 N11 C15 C151 177.0(3)
C111 N11 C15 C151 -2.9(4)
C14 C15 C151 C156 56.7(4)
N11 C15 C151 C156 -120.9(3)
C14 C15 C151 C152 -119.2(3)
N11 C15 C151 C152 63.2(4)
C156 C151 C152 C153 0.7(4)
C15 C151 C152 C153 176.5(3)
C151 C152 C153 C154 -0.4(4)
C152 C153 C154 C155 -0.2(5)
C153 C154 C155 C156 0.4(5)
C154 C155 C156 C151 -0.1(5)
C152 C151 C156 C155 -0.4(4)
C15 C151 C156 C155 -176.4(3)
C22 N21 C211 C212 111.7(3)
C25 N21 C211 C212 -72.8(3)
N21 C211 C212 O212 -64.4(3)
N21 C211 C212 C213 172.9(3)
C25 N21 C22 N23 -0.9(3)
C211 N21 C22 N23 175.1(3)
C25 N21 C22 C221 178.1(3)
C211 N21 C22 C221 -5.9(5)
N23 C22 C221 C226 -36.8(4)
N21 C22 C221 C226 144.3(3)
N23 C22 C221 C222 138.1(3)
N21 C22 C221 C222 -40.7(5)
C226 C221 C222 C223 1.0(4)
C22 C221 C222 C223 -174.0(3)
C221 C222 C223 C224 -0.5(5)
C222 C223 C224 C225 -0.3(5)
C222 C223 C224 Cl24 178.2(2)
C223 C224 C225 C226 0.5(5)
Cl24 C224 C225 C226 -178.0(2)
C224 C225 C226 C221 0.1(5)
C222 C221 C226 C225 -0.8(5)
C22 C221 C226 C225 174.3(3)
N21 C22 N23 C24 0.3(3)
C221 C22 N23 C24 -178.8(3)
C22 N23 C24 C25 0.5(3)
C22 N23 C24 C241 179.0(3)
C25 C24 C241 C242 143.7(3)
N23 C24 C241 C242 -34.6(4)
C25 C24 C241 C246 -35.6(5)
N23 C24 C241 C246 146.1(3)
C246 C241 C242 C243 1.2(5)
C24 C241 C242 C243 -178.2(3)
C241 C242 C243 C244 0.8(5)
C242 C243 C244 C245 -2.0(5)
C243 C244 C245 C246 1.3(5)
C244 C245 C246 C241 0.7(5)
C242 C241 C246 C245 -1.9(5)
C24 C241 C246 C245 177.4(3)
N23 C24 C25 N21 -1.0(3)
C241 C24 C25 N21 -179.5(3)
N23 C24 C25 C251 174.7(3)
C241 C24 C25 C251 -3.8(5)
C22 N21 C25 C24 1.1(3)
C211 N21 C25 C24 -175.2(3)
C22 N21 C25 C251 -174.7(3)
C211 N21 C25 C251 9.0(4)
C24 C25 C251 C252 -59.1(4)
N21 C25 C251 C252 115.8(3)
C24 C25 C251 C256 117.0(4)
N21 C25 C251 C256 -68.1(4)
C256 C251 C252 C253 -0.7(5)
C25 C251 C252 C253 175.4(3)
C251 C252 C253 C254 0.0(5)
C252 C253 C254 C255 0.6(5)
C253 C254 C255 C256 -0.6(5)
C254 C255 C256 C251 -0.2(5)
C252 C251 C256 C255 0.8(4)
C25 C251 C256 C255 -175.3(3)

_cod_database_fobs_code 2241981
